data_4321038
loop_
_publ_author_name
'Raymond J. Batchelor'
'Frederick W. B. Einstein'
'Ian D. Gay'
'Jian-Hua Gu'
'Seema Mehta'
'B. Mario Pinto'
'Xue-Min Zhou'

_publ_contact_author
;
 F.W.B. Einstein
 Dept. of Chemistry, Simon Fraser University
 8888 University Way
 Burnaby, B.C.
 Canada
 V5A 1S6
;
_publ_contact_author_email einstein@sfu.ca
_publ_contact_author_fax 604-291-3765
_publ_contact_author_phone 604-291-4878
_publ_section_title
;
 Synthesis, Characterization, and Redox Behavior of New Selenium Coronands
 and of Copper(I) and Copper(II) Complexes of Selenium Coronands
;
_journal_name_full 'Inorganic Chemistry'
_journal_page_first 2558
_journal_page_last 2571
_journal_paper_doi 10.1021/ic991345p
_journal_volume 39
_journal_year 2000
_chemical_formula_moiety 'Se2 Cu S3 F3 O3 C13 H24 '
_chemical_formula_sum 'C13 H24 Cu F3 O3 S3 Se2'
_chemical_formula_weight 602.97
_chemical_name_systematic ?
_space_group_IT_number 2
_symmetry_cell_setting triclinic
_symmetry_space_group_name_Hall '-P 1'
_symmetry_space_group_name_H-M 'P -1'
_cell_angle_alpha 101.47(2)
_cell_angle_beta 116.82(2)
_cell_angle_gamma 93.59(2)
_cell_formula_units_Z 2
_cell_length_a 10.512(3)
_cell_length_b 10.674(2)
_cell_length_c 10.682(3)
_cell_measurement_reflns_used 25
_cell_measurement_temperature 205
_cell_measurement_theta_max 22.50
_cell_measurement_theta_min 15.00
_cell_volume 1032.3(5)
_computing_data_reduction 'NRCVAX DATRD2'
_computing_molecular_graphics NRCVAX
_computing_publication_material 'NRCVAX TABLES'
_computing_structure_refinement CRYSTALS
_computing_structure_solution 'NRCVAX SOLVER'
_diffrn_ambient_temperature 205
_diffrn_measurement_device 'Nonius CAD-4    '
_diffrn_measurement_method 'Theta/2theta scan b/P/b '
_diffrn_radiation_monochromator graphite
_diffrn_radiation_source 'xray tube'
_diffrn_radiation_type 'Molybdenum K\a'
_diffrn_radiation_wavelength 0.70930
_diffrn_reflns_av_R_equivalents 0.013
_diffrn_reflns_limit_h_max 11
_diffrn_reflns_limit_h_min -11
_diffrn_reflns_limit_k_max 11
_diffrn_reflns_limit_k_min 0
_diffrn_reflns_limit_l_max 11
_diffrn_reflns_limit_l_min -11
_diffrn_reflns_number 3057
_diffrn_reflns_theta_max 23.
_diffrn_reflns_theta_min 2.00
_diffrn_standards_decay_% 2.0
_diffrn_standards_interval_time 60
_diffrn_standards_number 2
_exptl_absorpt_coefficient_mu 4.88
_exptl_absorpt_correction_T_max 0.7665
_exptl_absorpt_correction_T_min 0.5371
_exptl_absorpt_correction_type integration
_exptl_crystal_density_diffrn 1.940
_exptl_crystal_F_000 595.89
_exptl_crystal_size_max 0.05
_exptl_crystal_size_mid 0.14
_exptl_crystal_size_min 0.32
_refine_diff_density_max 0.45
_refine_diff_density_min -0.62
_refine_ls_goodness_of_fit_obs 1.50
_refine_ls_matrix_type full
_refine_ls_number_parameters 264
_refine_ls_number_reflns 2237
_refine_ls_number_restraints 26
_refine_ls_R_factor_obs 0.029
_refine_ls_shift/esd_max 0.01
_refine_ls_structure_factor_coef F
_refine_ls_weighting_details 1/(\s^2^(F)+0.0003F^2^)
_refine_ls_weighting_scheme sigma
_refine_ls_wR_factor_obs 0.037
_reflns_number_observed 2237
_reflns_number_total 2851
_reflns_observed_criterion 'Inet > 2.5\s(Inet)'
_cod_data_source_file ic991345p_8.cif
_cod_data_source_block cusse
_cod_depositor_comments
;
 Changing the _atom_site_occupancy data item value from '.' to '1'
 for all fully occupied atom sites.

 Antanas Vaitkus,
 2017-02-19

 Changing the _chemical_formula_sum and _chemical_formula_moiety data item
 values after consulting the original publication.

 Antanas Vaitkus,
 2017-02-17
;
_cod_original_cell_volume 1032.3
_cod_original_formula_sum 'Se2 Cu S3 F3 O3 C15 H24 '
_cod_database_code 4321038

loop_
_symmetry_equiv_pos_as_xyz
x,y,z
-x,-y,-z

loop_
_atom_site_aniso_label
_atom_site_aniso_U_11
_atom_site_aniso_U_22
_atom_site_aniso_U_33
_atom_site_aniso_U_12
_atom_site_aniso_U_13
_atom_site_aniso_U_23
_atom_site_aniso_type_symbol
Cu 0.0293(3) 0.0301(3) 0.0435(4) 0.00875(24) 0.0171(3) 0.0149(3) Cu
Se(1) 0.0270(4) 0.0394(4) 0.0435(4) 0.0037(3) 0.0132(3) 0.0081(3) Se
Se(5) 0.0368(4) 0.0342(4) 0.0391(4) 0.0109(3) 0.0151(3) 0.0077(3) Se
Se(9) 0.0409(5) 0.0363(5) 0.0485(5) 0.0091(4) 0.0266(4) 0.0178(4) Se
Se(13) 0.0301(4) 0.0393(4) 0.0338(4) 0.0114(3) 0.0152(3) 0.0157(3) Se
S(1) 0.0270(4) 0.0394(4) 0.0435(4) 0.0037(3) 0.0132(3) 0.0081(3) S
S(5) 0.0368(4) 0.0342(4) 0.0391(4) 0.0109(3) 0.0151(3) 0.0077(3) S
S(9) 0.0409(5) 0.0363(5) 0.0485(5) 0.0091(4) 0.0266(4) 0.0178(4) S
S(13) 0.0301(4) 0.0393(4) 0.0338(4) 0.0114(3) 0.0152(3) 0.0157(3) S
S(0) 0.0478(11) 0.0469(10) 0.0881(15) 0.0130(9) 0.0333(9) 0.0325(10) S
F(1) 0.085(6) 0.064(6) 0.233(12) 0.040(4) 0.081(7) 0.081(7) F
F(2) 0.046(3) 0.126(7) 0.120(6) 0.014(4) 0.022(3) 0.019(5) F
F(3) 0.158(11) 0.127(9) 0.141(6) 0.052(8) 0.095(7) -0.003(6) F
O(1) 0.140(10) 0.075(7) 0.272(15) 0.045(5) 0.155(12) 0.097(9) O
O(2) 0.052(6) 0.181(12) 0.124(7) -0.011(5) -0.019(4) 0.078(6) O
O(3) 0.147(10) 0.124(10) 0.137(5) 0.080(8) 0.107(7) 0.048(6) O
C(0) 0.050(3) 0.051(3) 0.090(4) 0.0154(19) 0.032(3) 0.0214(24) C
S(10) 0.0478(11) 0.0469(10) 0.0881(15) 0.0130(9) 0.0333(9) 0.0325(10) S
F(11) 0.155(13) 0.053(7) 0.189(11) 0.016(7) 0.094(12) -0.018(6) F
F(12) 0.153(14) 0.121(12) 0.146(10) 0.062(11) 0.068(11) 0.101(10) F
F(13) 0.063(5) 0.089(9) 0.293(22) 0.050(6) 0.086(10) 0.106(13) F
O(11) 0.191(17) 0.072(11) 0.138(10) 0.023(10) 0.025(12) -0.015(8) O
O(12) 0.095(10) 0.121(13) 0.147(12) 0.038(10) 0.071(11) 0.109(11) O
O(13) 0.052(5) 0.093(9) 0.200(16) 0.042(5) 0.070(8) 0.111(10) O
C(9) 0.050(3) 0.051(3) 0.090(4) 0.0154(19) 0.032(3) 0.0214(24) C
C(2) 0.027(3) 0.047(3) 0.043(3) 0.0056(22) 0.0184(24) 0.0167(24) C
C(3) 0.032(3) 0.056(3) 0.048(3) 0.0190(25) 0.020(2) 0.022(3) C
C(4) 0.047(3) 0.042(3) 0.055(3) 0.021(3) 0.029(3) 0.018(3) C
C(6) 0.052(3) 0.030(3) 0.066(4) 0.0174(24) 0.030(3) 0.020(3) C
C(7) 0.055(4) 0.027(3) 0.078(4) 0.0022(25) 0.033(3) 0.012(3) C
C(8) 0.049(3) 0.041(3) 0.077(4) 0.012(3) 0.034(3) 0.030(3) C
C(10) 0.032(3) 0.056(3) 0.056(3) 0.0051(25) 0.022(3) 0.024(3) C
C(11) 0.041(3) 0.071(4) 0.067(4) 0.029(3) 0.034(3) 0.034(3) C
C(12) 0.037(3) 0.052(3) 0.054(3) 0.016(3) 0.022(3) 0.023(3) C
C(14) 0.043(4) 0.033(3) 0.035(6) 0.019(3) 0.016(4) 0.013(4) C
C(15) 0.047(5) 0.034(5) 0.052(6) 0.009(4) 0.024(4) 0.017(4) C
C(16) 0.041(4) 0.027(3) 0.038(5) 0.000(3) 0.015(4) 0.009(4) C
C(140) 0.043(4) 0.033(3) 0.035(6) 0.019(3) 0.016(4) 0.013(4) C
C(150) 0.047(5) 0.034(5) 0.052(6) 0.009(4) 0.024(4) 0.017(4) C
C(160) 0.041(4) 0.027(3) 0.038(5) 0.000(3) 0.015(4) 0.009(4) C

loop_
_atom_site_label
_atom_site_fract_x
_atom_site_fract_y
_atom_site_fract_z
_atom_site_U_iso_or_equiv
_atom_site_thermal_displace_type
_atom_site_calc_flag
_atom_site_refinement_flags
_atom_site_type_symbol
_atom_site_occupancy
Cu 0.03237(6) -0.10777(5) 0.23535(6) 0.0334(4) Uani ? . Cu 1
Se(1) 0.25429(6) 0.02872(6) 0.40185(7) 0.0385(4) Uani ? . Se 0.640(3)
Se(5) 0.07355(7) -0.28942(6) 0.10495(7) 0.0379(5) Uani ? . Se 0.540(3)
Se(9) -0.08216(9) -0.17917(7) 0.35675(9) 0.0385(6) Uani ? . Se 0.360(3)
Se(13) -0.11237(7) 0.02454(7) 0.09929(7) 0.0331(5) Uani ? . Se 0.460(3)
S(1) 0.25429(6) 0.02872(6) 0.40185(7) 0.0385(4) Uani ? . S 0.360(3)
S(5) 0.07355(7) -0.28942(6) 0.10495(7) 0.0379(5) Uani ? . S 0.460(3)
S(9) -0.08216(9) -0.17917(7) 0.35675(9) 0.0385(6) Uani ? . S 0.640(3)
S(13) -0.11237(7) 0.02454(7) 0.09929(7) 0.0331(5) Uani ? . S 0.540(3)
S(0) 0.3787(5) 0.6747(4) 0.7156(5) 0.0579(14) Uani ? . S 0.598(12)
F(1) 0.4633(8) 0.4626(6) 0.7796(12) 0.117(10) Uani ? . F 0.598(12)
F(2) 0.6348(5) 0.6175(7) 0.8515(8) 0.106(6) Uani ? . F 0.598(12)
F(3) 0.5218(11) 0.5177(10) 0.6316(7) 0.137(10) Uani ? . F 0.598(12)
O(1) 0.4426(9) 0.7750(6) 0.6836(13) 0.130(13) Uani ? . O 0.598(12)
O(2) 0.2504(6) 0.5980(7) 0.5992(9) 0.139(9) Uani ? . O 0.598(12)
O(3) 0.3789(10) 0.7067(11) 0.8501(7) 0.115(9) Uani ? . O 0.598(12)
C(0) 0.5003(5) 0.5677(4) 0.7444(5) 0.063(3) Uani ? . C 0.598(12)
S(10) 0.3885(9) 0.6875(6) 0.7003(9) 0.0579(14) Uani ? . S 0.402(12)
F(11) 0.4258(15) 0.4490(7) 0.6344(13) 0.135(13) Uani ? . F 0.402(12)
F(12) 0.4885(14) 0.5221(13) 0.8551(13) 0.128(15) Uani ? . F 0.402(12)
F(13) 0.6191(9) 0.5822(12) 0.7679(20) 0.136(15) Uani ? . F 0.402(12)
O(11) 0.4620(19) 0.7843(9) 0.8315(13) 0.161(15) Uani ? . O 0.402(12)
O(12) 0.4065(15) 0.7114(14) 0.5839(17) 0.103(14) Uani ? . O 0.402(12)
O(13) 0.2468(9) 0.6330(13) 0.6636(17) 0.098(12) Uani ? . O 0.402(12)
C(9) 0.4807(8) 0.5598(5) 0.7397(9) 0.063(3) Uani ? . C 0.402(12)
C(2) 0.3672(5) -0.0291(4) 0.3076(5) 0.037(3) Uani ? . C 1
C(3) 0.3766(5) -0.1732(5) 0.2975(5) 0.043(3) Uani ? . C 1
C(4) 0.2721(5) -0.2645(5) 0.1535(6) 0.044(4) Uani ? . C 1
C(6) 0.0782(6) -0.4084(5) 0.2181(6) 0.047(4) Uani ? . C 1
C(7) -0.0658(6) -0.4367(5) 0.2169(7) 0.053(4) Uani ? . C 1
C(8) -0.0777(6) -0.3554(5) 0.3429(7) 0.052(4) Uani ? . C 1
C(10) -0.2774(5) -0.1860(5) 0.2205(6) 0.046(4) Uani ? . C 1
C(11) -0.3071(6) -0.0492(5) 0.2102(6) 0.053(4) Uani ? . C 1
C(12) -0.2956(5) -0.0051(5) 0.0883(6) 0.046(4) Uani ? . C 1
C(14) -0.0260(11) 0.1854(10) 0.2311(10) 0.037(6) Uani ? . C 0.713(9)
C(15) 0.1304(9) 0.2209(8) 0.2528(10) 0.043(6) Uani ? . C 0.713(9)
C(16) 0.2521(8) 0.2006(6) 0.3923(9) 0.037(5) Uani ? . C 0.713(9)
C(140) -0.040(3) 0.174(3) 0.279(3) 0.037(6) Uani ? . C 0.287(9)
C(150) 0.098(3) 0.2500(23) 0.297(3) 0.043(6) Uani ? . C 0.287(9)
C(160) 0.2144(23) 0.1780(18) 0.295(3) 0.037(5) Uani ? . C 0.287(9)
H(21) 0.4621(5) 0.0207(4) 0.3609(5) 0.042(3) Uiso ? . H 1
H(22) 0.3223(5) -0.0167(4) 0.2123(5) 0.042(3) Uiso ? . H 1
H(31) 0.4722(5) -0.1837(5) 0.3164(5) 0.047(3) Uiso ? . H 1
H(32) 0.3583(5) -0.1968(5) 0.3698(5) 0.047(3) Uiso ? . H 1
H(41) 0.3024(5) -0.3465(5) 0.1521(6) 0.048(3) Uiso ? . H 1
H(42) 0.2797(5) -0.2311(5) 0.0806(6) 0.048(3) Uiso ? . H 1
H(61) 0.1008(6) -0.4876(5) 0.1814(6) 0.052(3) Uiso ? . H 1
H(62) 0.1509(6) -0.3707(5) 0.3152(6) 0.052(3) Uiso ? . H 1
H(71) -0.0827(6) -0.5255(5) 0.2159(7) 0.059(3) Uiso ? . H 1
H(72) -0.1391(6) -0.4216(5) 0.1307(7) 0.059(3) Uiso ? . H 1
H(81) -0.1619(6) -0.3948(5) 0.3417(7) 0.058(3) Uiso ? . H 1
H(82) 0.0056(6) -0.3601(5) 0.4282(7) 0.058(3) Uiso ? . H 1
H(101) -0.3413(5) -0.2258(5) 0.2475(6) 0.049(3) Uiso ? . H 1
H(102) -0.2937(5) -0.2351(5) 0.1284(6) 0.049(3) Uiso ? . H 1
H(111) -0.4026(6) -0.0462(5) 0.1962(6) 0.057(3) Uiso ? . H 1
H(112) -0.2399(6) 0.0098(5) 0.2995(6) 0.057(3) Uiso ? . H 1
H(121) -0.3343(5) 0.0729(5) 0.0822(6) 0.051(3) Uiso ? . H 1
H(122) -0.3541(5) -0.0705(5) 0.0012(6) 0.051(3) Uiso ? . H 1
H(141) -0.0165(11) 0.1755(10) 0.3213(10) 0.070(3) Uiso ? . H 0.713(9)
H(142) -0.0818(11) 0.2512(10) 0.2032(10) 0.070(3) Uiso ? . H 0.713(9)
H(151) 0.1440(9) 0.3099(8) 0.2536(10) 0.053(3) Uiso ? . H 0.713(9)
H(152) 0.1325(9) 0.1693(8) 0.1705(10) 0.053(3) Uiso ? . H 0.713(9)
H(161) 0.2469(8) 0.2491(6) 0.4741(9) 0.045(3) Uiso ? . H 0.713(9)
H(162) 0.3395(8) 0.2334(6) 0.3946(9) 0.045(3) Uiso ? . H 0.713(9)
H(143) -0.111(3) 0.227(3) 0.269(3) 0.070(3) Uiso ? . H 0.287(9)
H(144) -0.021(3) 0.137(3) 0.357(3) 0.070(3) Uiso ? . H 0.287(9)
H(153) 0.128(3) 0.2870(23) 0.397(3) 0.053(3) Uiso ? . H 0.287(9)
H(154) 0.100(3) 0.3172(23) 0.251(3) 0.053(3) Uiso ? . H 0.287(9)
H(163) 0.3058(23) 0.2276(18) 0.324(3) 0.045(3) Uiso ? . H 0.287(9)
H(164) 0.1708(23) 0.1354(18) 0.195(3) 0.045(3) Uiso ? . H 0.287(9)

loop_
_atom_type_symbol
_atom_type_description
_atom_type_scat_dispersion_real
_atom_type_scat_dispersion_imag
_atom_type_scat_source
Se ? -0.178 2.223 'International Tables Vol. IV Table 2.2B'
Cu ? 0.263 1.266 'International Tables Vol. IV Table 2.2B'
S ? 0.110 0.124 'International Tables Vol. IV Table 2.2B'
F ? 0.014 0.010 'International Tables Vol. IV Table 2.2B'
O ? 0.008 0.006 'International Tables Vol. IV Table 2.2B'
C ? 0.002 0.002 'International Tables Vol. IV Table 2.2B'
H ? 0.000 0.000 'International Tables Vol. IV Table 2.2B'

loop_
_geom_angle_atom_site_label_1
_geom_angle_atom_site_label_2
_geom_angle_atom_site_label_3
_geom_angle
_geom_angle_site_symmetry_1
_geom_angle_site_symmetry_2
_geom_angle_site_symmetry_3
_geom_angle_publ_flag
Se(1) Cu Se(5) 109.57(4) ? ? ? ?
Se(1) Cu Se(9) 110.31(4) ? ? ? ?
Se(1) Cu Se(13) 105.47(4) ? ? ? ?
Se(1) Cu S(5) 109.57(4) ? ? ? ?
Se(1) Cu S(9) 110.31(4) ? ? ? ?
Se(1) Cu S(13) 105.47(4) ? ? ? ?
Se(5) Cu Se(9) 108.20(4) ? ? ? ?
Se(5) Cu Se(13) 116.37(4) ? ? ? ?
Se(5) Cu S(1) 109.57(4) ? ? ? ?
Se(5) Cu S(9) 108.20(4) ? ? ? ?
Se(5) Cu S(13) 116.37(4) ? ? ? ?
Se(9) Cu Se(13) 106.83(4) ? ? ? ?
Se(9) Cu S(1) 110.31(4) ? ? ? ?
Se(9) Cu S(5) 108.20(4) ? ? ? ?
Se(9) Cu S(13) 106.83(4) ? ? ? ?
Se(13) Cu S(1) 105.47(4) ? ? ? ?
Se(13) Cu S(5) 116.37(4) ? ? ? ?
Se(13) Cu S(9) 106.83(4) ? ? ? ?
S(1) Cu S(5) 109.57(4) ? ? ? ?
S(1) Cu S(9) 110.31(4) ? ? ? ?
S(1) Cu S(13) 105.47(4) ? ? ? ?
S(5) Cu S(9) 108.20(4) ? ? ? ?
S(5) Cu S(13) 116.37(4) ? ? ? ?
S(9) Cu S(13) 106.83(4) ? ? ? ?
Cu Se(1) C(2) 98.59(12) ? ? ? ?
Cu Se(1) C(16) 112.59(20) ? ? ? ?
Cu Se(1) C(160) 94.9(5) ? ? ? ?
C(2) Se(1) C(16) 102.8(4) ? ? ? ?
C(2) Se(1) C(160) 88.2(8) ? ? ? ?
Cu Se(5) C(4) 108.37(15) ? ? ? ?
Cu Se(5) C(6) 99.67(19) ? ? ? ?
C(4) Se(5) C(6) 98.4(3) ? ? ? ?
Cu Se(9) C(8) 108.9(3) ? ? ? ?
Cu Se(9) C(10) 99.73(22) ? ? ? ?
C(8) Se(9) C(10) 100.46(22) ? ? ? ?
Cu Se(13) C(12) 108.41(19) ? ? ? ?
Cu Se(13) C(14) 99.8(3) ? ? ? ?
Cu Se(13) C(140) 91.6(9) ? ? ? ?
C(12) Se(13) C(14) 103.8(4) ? ? ? ?
C(12) Se(13) C(140) 92.0(11) ? ? ? ?
Cu S(1) C(2) 98.59(12) ? ? ? ?
Cu S(1) C(16) 112.59(20) ? ? ? ?
Cu S(1) C(160) 94.9(5) ? ? ? ?
C(2) S(1) C(16) 102.8(4) ? ? ? ?
C(2) S(1) C(160) 88.2(8) ? ? ? ?
Cu S(5) C(4) 108.37(15) ? ? ? ?
Cu S(5) C(6) 99.67(19) ? ? ? ?
C(4) S(5) C(6) 98.4(3) ? ? ? ?
Cu S(9) C(8) 108.9(3) ? ? ? ?
Cu S(9) C(10) 99.73(22) ? ? ? ?
C(8) S(9) C(10) 100.46(22) ? ? ? ?
Cu S(13) C(12) 108.41(19) ? ? ? ?
Cu S(13) C(14) 99.8(3) ? ? ? ?
Cu S(13) C(140) 91.6(9) ? ? ? ?
C(12) S(13) C(14) 103.8(4) ? ? ? ?
C(12) S(13) C(140) 92.0(11) ? ? ? ?
O(1) S(0) O(2) 115.6(7) ? ? ? ?
O(1) S(0) O(3) 115.7(7) ? ? ? ?
O(1) S(0) C(0) 102.9(6) ? ? ? ?
O(2) S(0) O(3) 115.3(7) ? ? ? ?
O(2) S(0) C(0) 102.6(4) ? ? ? ?
O(3) S(0) C(0) 101.7(6) ? ? ? ?
S(0) C(0) F(1) 114.2(6) ? ? ? ?
S(0) C(0) F(2) 115.0(4) ? ? ? ?
S(0) C(0) F(3) 115.8(6) ? ? ? ?
F(1) C(0) F(2) 103.8(6) ? ? ? ?
F(1) C(0) F(3) 103.5(7) ? ? ? ?
F(2) C(0) F(3) 102.9(7) ? ? ? ?
O(11) S(10) O(12) 115.8(10) ? ? ? ?
O(11) S(10) O(13) 115.6(13) ? ? ? ?
O(11) S(10) C(9) 102.6(7) ? ? ? ?
O(12) S(10) O(13) 115.0(10) ? ? ? ?
O(12) S(10) C(9) 102.8(9) ? ? ? ?
O(13) S(10) C(9) 102.1(8) ? ? ? ?
S(10) C(9) F(11) 115.4(7) ? ? ? ?
S(10) C(9) F(12) 115.3(10) ? ? ? ?
S(10) C(9) F(13) 114.8(8) ? ? ? ?
F(11) C(9) F(12) 103.0(9) ? ? ? ?
F(11) C(9) F(13) 103.0(11) ? ? ? ?
F(12) C(9) F(13) 103.7(12) ? ? ? ?
Se(1) C(2) C(3) 111.3(4) ? ? ? ?
S(1) C(2) C(3) 111.3(4) ? ? ? ?
C(2) C(3) C(4) 115.1(4) ? ? ? ?
Se(5) C(4) C(3) 117.4(5) ? ? ? ?
S(5) C(4) C(3) 117.4(5) ? ? ? ?
Se(5) C(6) C(7) 111.7(4) ? ? ? ?
S(5) C(6) C(7) 111.7(4) ? ? ? ?
C(6) C(7) C(8) 115.6(4) ? ? ? ?
Se(9) C(8) C(7) 119.0(5) ? ? ? ?
S(9) C(8) C(7) 119.0(5) ? ? ? ?
Se(9) C(10) C(11) 110.1(3) ? ? ? ?
S(9) C(10) C(11) 110.1(3) ? ? ? ?
C(10) C(11) C(12) 115.6(5) ? ? ? ?
Se(13) C(12) C(11) 118.6(3) ? ? ? ?
S(13) C(12) C(11) 118.6(3) ? ? ? ?
Se(13) C(14) C(15) 109.0(7) ? ? ? ?
S(13) C(14) C(15) 109.0(7) ? ? ? ?
C(14) C(15) C(16) 115.1(9) ? ? ? ?
Se(1) C(16) C(15) 114.9(5) ? ? ? ?
S(1) C(16) C(15) 114.9(5) ? ? ? ?
Se(13) C(140) C(150) 107.0(23) ? ? ? ?
S(13) C(140) C(150) 107.0(23) ? ? ? ?
C(140) C(150) C(160) 118.7(22) ? ? ? ?
Se(1) C(160) C(150) 116.7(22) ? ? ? ?
S(1) C(160) C(150) 116.7(22) ? ? ? ?
S(0) C(1) F(1) 137.5(7) ? ? ? ?
S(0) C(1) F(2) 137.7(4) ? ? ? ?
S(0) C(1) F(3) 137.9(6) ? ? ? ?
F(1) C(1) F(2) 71.7(4) ? ? ? ?
F(1) C(1) F(3) 71.4(6) ? ? ? ?
F(2) C(1) F(3) 70.8(4) ? ? ? ?
S(10) C(9) F(11) 138.2(7) ? ? ? ?
S(10) C(9) F(12) 137.8(12) ? ? ? ?
S(10) C(9) F(13) 137.4(9) ? ? ? ?
F(11) C(9) F(12) 71.0(6) ? ? ? ?
F(11) C(9) F(13) 71.1(6) ? ? ? ?
F(12) C(9) F(13) 71.5(9) ? ? ? ?

loop_
_geom_bond_atom_site_label_1
_geom_bond_atom_site_label_2
_geom_bond_distance
_geom_bond_site_symmetry_1
_geom_bond_site_symmetry_2
_geom_bond_publ_flag
Cu Se(1) 2.3511(12) ? ? ?
Cu Se(5) 2.3371(11) ? ? ?
Cu Se(9) 2.3236(14) ? ? ?
Cu Se(13) 2.3477(11) ? ? ?
Cu S(1) 2.3511(12) ? ? ?
Cu S(5) 2.3371(11) ? ? ?
Cu S(9) 2.3236(14) ? ? ?
Cu S(13) 2.3477(11) ? ? ?
Se(1) C(2) 1.930(6) ? ? ?
Se(1) C(16) 1.858(7) ? ? ?
Se(1) C(160) 2.094(23) ? ? ?
Se(5) C(4) 1.897(6) ? ? ?
Se(5) C(6) 1.908(7) ? ? ?
Se(9) C(8) 1.863(5) ? ? ?
Se(9) C(10) 1.892(5) ? ? ?
Se(13) C(12) 1.879(6) ? ? ?
Se(13) C(14) 1.856(9) ? ? ?
Se(13) C(140) 2.03(3) ? ? ?
S(1) C(2) 1.930(6) ? ? ?
S(1) C(16) 1.858(7) ? ? ?
S(1) C(160) 2.094(23) ? ? ?
S(5) C(4) 1.897(6) ? ? ?
S(5) C(6) 1.908(7) ? ? ?
S(9) C(8) 1.863(5) ? ? ?
S(9) C(10) 1.892(5) ? ? ?
S(13) C(12) 1.879(6) ? ? ?
S(13) C(14) 1.856(9) ? ? ?
S(13) C(140) 2.03(3) ? ? ?
S(0) O(1) 1.405(13) ? ? ?
S(0) O(2) 1.407(7) ? ? ?
S(0) O(3) 1.409(11) ? ? ?
S(0) C(0) 1.732(7) ? ? ?
F(1) C(0) 1.340(11) ? ? ?
F(2) C(0) 1.340(6) ? ? ?
F(3) C(0) 1.339(12) ? ? ?
S(10) O(11) 1.405(12) ? ? ?
S(10) O(12) 1.406(23) ? ? ?
S(10) O(13) 1.409(14) ? ? ?
S(10) C(9) 1.732(10) ? ? ?
F(11) C(9) 1.341(10) ? ? ?
F(12) C(9) 1.341(19) ? ? ?
F(13) C(9) 1.340(14) ? ? ?
C(2) C(3) 1.533(7) ? ? ?
C(3) C(4) 1.507(6) ? ? ?
C(6) C(7) 1.519(10) ? ? ?
C(7) C(8) 1.510(10) ? ? ?
C(10) C(11) 1.527(8) ? ? ?
C(11) C(12) 1.520(10) ? ? ?
C(14) C(15) 1.564(16) ? ? ?
C(15) C(16) 1.532(11) ? ? ?
C(140) C(150) 1.52(5) ? ? ?
C(150) C(160) 1.49(4) ? ? ?

loop_
_geom_contact_atom_site_label_1
_geom_contact_atom_site_label_2
_geom_contact_distance
_geom_contact_site_symmetry_1
_geom_contact_site_symmetry_2
_geom_contact_publ_flag
? ? ? ? ? ?

loop_
_geom_torsion_atom_site_label_1
_geom_torsion_atom_site_label_2
_geom_torsion_atom_site_label_3
_geom_torsion_atom_site_label_4
_geom_torsion
_geom_torsion_site_symmetry_1
_geom_torsion_site_symmetry_2
_geom_torsion_site_symmetry_3
_geom_torsion_site_symmetry_4
_geom_torsion_publ_flag
? ? ? ? ? ? ? ? ? ?
